data_7202885
loop_
_publ_author_name
'Cao, Xin-Yi'
'Zhang, Jian'
'Li, Zhao-Ji'
'Cheng, Jian-Kai'
'Yao, Yuan-Gen'

_publ_section_title
;
 Scorpion-shaped carboxylate ligand tailored molecular square, bilayer,
 self-threading and (3,6)-connected nets
;
_journal_issue 9
_journal_name_full CrystEngComm
_journal_page_first 806
_journal_paper_doi 10.1039/b704294a
_journal_volume 9
_journal_year 2007
_chemical_formula_sum 'C60 H54 Cd3 N8 O20'
_chemical_formula_weight 1544.34
_chemical_name_systematic
;
?
;
_space_group_IT_number 2
_symmetry_cell_setting triclinic
_symmetry_space_group_name_Hall '-P 1'
_symmetry_space_group_name_H-M 'P -1'
_atom_sites_solution_hydrogens geom
_atom_sites_solution_primary direct
_atom_sites_solution_secondary difmap
_audit_creation_method SHELXL-97
_cell_angle_alpha 104.241(2)
_cell_angle_beta 101.498(2)
_cell_angle_gamma 92.684(2)
_cell_formula_units_Z 1
_cell_length_a 8.3945(7)
_cell_length_b 10.2207(9)
_cell_length_c 18.3523(17)
_cell_measurement_reflns_used 2819
_cell_measurement_temperature 293(2)
_cell_measurement_theta_max 25.06
_cell_measurement_theta_min 1.17
_cell_volume 1487.9(2)
_computing_cell_refinement 'Siemens SMART & SAINT'
_computing_data_collection 'Siemens SMART'
_computing_data_reduction 'Siemens XPREP'
_computing_molecular_graphics 'Bruker SHELXTL'
_computing_publication_material 'Bruker SHELXTL'
_computing_structure_refinement 'Siemens SHELXTL'
_computing_structure_solution 'Siemens SHELXTL'
_diffrn_ambient_temperature 293(2)
_diffrn_measured_fraction_theta_full 0.988
_diffrn_measured_fraction_theta_max 0.988
_diffrn_measurement_device_type 'CCD area detector'
_diffrn_measurement_method 'phi and omega scans'
_diffrn_radiation_monochromator graphite
_diffrn_radiation_source 'fine-focus sealed tube'
_diffrn_radiation_type MoK\a
_diffrn_radiation_wavelength 0.71073
_diffrn_reflns_av_R_equivalents 0.0585
_diffrn_reflns_av_sigmaI/netI 0.0857
_diffrn_reflns_limit_h_max 7
_diffrn_reflns_limit_h_min -9
_diffrn_reflns_limit_k_max 12
_diffrn_reflns_limit_k_min -12
_diffrn_reflns_limit_l_max 21
_diffrn_reflns_limit_l_min -19
_diffrn_reflns_number 7797
_diffrn_reflns_theta_full 25.06
_diffrn_reflns_theta_max 25.06
_diffrn_reflns_theta_min 1.17
_diffrn_standards_decay_% 0
_diffrn_standards_interval_count 0
_diffrn_standards_interval_time .
_diffrn_standards_number 0
_exptl_absorpt_coefficient_mu 1.147
_exptl_absorpt_correction_T_max 1.0000
_exptl_absorpt_correction_T_min .6411
_exptl_absorpt_correction_type empirical
_exptl_absorpt_process_details 'SADABS (Sheldrick, 1996)'
_exptl_crystal_colour white
_exptl_crystal_density_diffrn 1.723
_exptl_crystal_density_method 'not measured'
_exptl_crystal_description Prism
_exptl_crystal_F_000 774
_exptl_crystal_size_max 0.3000
_exptl_crystal_size_mid 0.1000
_exptl_crystal_size_min 0.1000
_refine_diff_density_max 0.869
_refine_diff_density_min -0.872
_refine_diff_density_rms 0.182
_refine_ls_extinction_method none
_refine_ls_goodness_of_fit_ref 1.111
_refine_ls_hydrogen_treatment none
_refine_ls_matrix_type full
_refine_ls_number_parameters 412
_refine_ls_number_reflns 5210
_refine_ls_number_restraints 0
_refine_ls_restrained_S_all 1.111
_refine_ls_R_factor_gt 0.1039
_refine_ls_shift/su_max 0.005
_refine_ls_shift/su_mean 0.001
_refine_ls_structure_factor_coef Fsqd
_refine_ls_weighting_details 'calc w=1/[\s^2^(Fo^2^)+(0.0000P)^2^+48.4902P] where P=(Fo^2^+2Fc^2^)/3'
_refine_ls_weighting_scheme calc
_refine_ls_wR_factor_gt 0.2013
_refine_ls_wR_factor_ref 0.2315
_reflns_number_gt 3913
_reflns_number_total 5210
_reflns_threshold_expression >2sigma(I)
_cod_data_source_file b704294a.txt
_cod_data_source_block complex_3
_cod_depositor_comments
;
The following automatic conversions were performed:
'_symmetry_cell_setting' value 'Triclinic' changed to 'triclinic'
according to '/home/saulius/struct/CIF-dictionaries/cif_core.dic'
dictionary named 'cif_core.dic' version 2.4.1 from 2010-06-29.

Automatic conversion script
Id: cif_fix_enum 1527 2010-12-29 10:47:43Z saulius 
;
_cod_original_sg_symbol_H-M P-1
_cod_database_code 7202885
_refine_ls_r_factor_ref 0.1467

loop_
_symmetry_equiv_pos_as_xyz
'x, y, z'
'-x, -y, -z'

loop_
_atom_site_label
_atom_site_type_symbol
_atom_site_fract_x
_atom_site_fract_y
_atom_site_fract_z
_atom_site_U_iso_or_equiv
_atom_site_adp_type
_atom_site_occupancy
_atom_site_symmetry_multiplicity
_atom_site_calc_flag
_atom_site_refinement_flags
_atom_site_disorder_assembly
_atom_site_disorder_group
Cd1 Cd 0.38363(13) 0.36256(10) 0.10956(6) 0.0305(3) Uani 1 1 d . . .
Cd2 Cd 0.5000 1.0000 0.5000 0.0437(5) Uani 1 2 d S . .
O1 O 0.5333(14) 0.5552(9) 0.1997(6) 0.050(3) Uani 1 1 d . . .
O1W O 0.5898(13) 0.3338(9) 0.0398(6) 0.046(3) Uani 1 1 d . . .
H1 H 0.5813 0.3538 -0.0010 0.055 Uiso 1 1 d R . .
H1# H 0.6205 0.2801 0.0471 0.055 Uiso 1 1 d R . .
O2 O 0.3941(13) 0.5961(9) 0.0937(6) 0.041(3) Uani 1 1 d . . .
O2W O 0.5302(16) 0.7785(12) 0.5087(8) 0.074(4) Uani 1 1 d . . .
H3 H 0.4813 0.7045 0.4845 0.088 Uiso 1 1 d R . .
H4 H 0.6050 0.7889 0.4873 0.088 Uiso 1 1 d R . .
O3 O 0.3500(13) 1.0915(9) 0.0953(6) 0.043(3) Uani 1 1 d . . .
O4 O 0.5403(12) 1.2433(9) 0.1803(6) 0.037(2) Uani 1 1 d . . .
O5 O 0.8838(13) 0.9999(10) 0.3400(6) 0.046(3) Uani 1 1 d . . .
O6 O 0.7219(14) 0.9924(12) 0.4523(7) 0.058(3) Uani 1 1 d . . .
O7 O 0.7963(17) 0.7889(15) 0.4547(10) 0.087(5) Uani 1 1 d . . .
N1 N -0.291(2) 0.3977(17) 0.4696(9) 0.068(4) Uani 1 1 d . . .
N2 N 0.1976(14) 0.3700(12) 0.1922(6) 0.037(3) Uani 1 1 d . . .
N3 N -0.3456(15) 0.0770(14) -0.3704(7) 0.047(3) Uani 1 1 d . . .
N4 N 0.1824(15) 0.3004(12) -0.0011(7) 0.040(3) Uani 1 1 d . . .
C1 C -0.328(3) 0.4530(18) 0.4111(11) 0.067(5) Uani 1 1 d . . .
H1B H -0.4248 0.4943 0.4068 0.081 Uiso 1 1 calc R . .
C2 C -0.239(2) 0.4555(16) 0.3562(10) 0.052(4) Uani 1 1 d . . .
H2A H -0.2740 0.4977 0.3172 0.063 Uiso 1 1 calc R . .
C3 C -0.052(2) 0.3343(16) 0.4224(10) 0.053(4) Uani 1 1 d . . .
H3B H 0.0456 0.2943 0.4293 0.063 Uiso 1 1 calc R . .
C4 C -0.150(3) 0.336(2) 0.4718(12) 0.075(6) Uani 1 1 d . . .
H4A H -0.1206 0.2915 0.5103 0.089 Uiso 1 1 calc R . .
C5 C -0.093(2) 0.3919(14) 0.3610(9) 0.045(4) Uani 1 1 d . . .
C6 C 0.007(2) 0.3864(15) 0.3025(9) 0.046(4) Uani 1 1 d . . .
C7 C 0.176(2) 0.3915(17) 0.3222(10) 0.053(4) Uani 1 1 d . . .
H7A H 0.2286 0.4022 0.3732 0.063 Uiso 1 1 calc R . .
C8 C 0.264(2) 0.3807(18) 0.2660(10) 0.058(5) Uani 1 1 d . . .
H8A H 0.3770 0.3809 0.2802 0.069 Uiso 1 1 calc R . .
C9 C -0.066(2) 0.3697(16) 0.2259(10) 0.050(4) Uani 1 1 d . . .
H9A H -0.1789 0.3640 0.2097 0.059 Uiso 1 1 calc R . .
C10 C 0.035(2) 0.3616(15) 0.1735(9) 0.048(4) Uani 1 1 d . . .
H10A H -0.0144 0.3494 0.1219 0.058 Uiso 1 1 calc R . .
C11 C -0.300(2) 0.2064(17) -0.3372(8) 0.049(4) Uani 1 1 d . . .
H11A H -0.3377 0.2690 -0.3642 0.059 Uiso 1 1 calc R . .
C12 C -0.2020(19) 0.2547(15) -0.2654(9) 0.044(4) Uani 1 1 d . . .
H12A H -0.1752 0.3475 -0.2446 0.053 Uiso 1 1 calc R . .
C13 C -0.291(2) -0.0072(17) -0.3306(10) 0.053(4) Uani 1 1 d . . .
H13A H -0.3245 -0.0990 -0.3525 0.063 Uiso 1 1 calc R . .
C14 C -0.1882(19) 0.0277(15) -0.2594(8) 0.044(4) Uani 1 1 d . . .
H14A H -0.1502 -0.0387 -0.2356 0.053 Uiso 1 1 calc R . .
C15 C -0.1421(18) 0.1634(16) -0.2237(8) 0.040(4) Uani 1 1 d . . .
C16 C -0.0294(17) 0.2094(13) -0.1464(8) 0.031(3) Uani 1 1 d . . .
C17 C -0.0299(18) 0.1441(14) -0.0903(8) 0.039(4) Uani 1 1 d . . .
H17A H -0.1021 0.0670 -0.0998 0.047 Uiso 1 1 calc R . .
C18 C 0.077(2) 0.1915(15) -0.0185(9) 0.048(4) Uani 1 1 d . . .
H18A H 0.0736 0.1445 0.0187 0.058 Uiso 1 1 calc R . .
C19 C 0.079(2) 0.3248(16) -0.1275(9) 0.051(4) Uani 1 1 d . . .
H19A H 0.0827 0.3734 -0.1639 0.061 Uiso 1 1 calc R . .
C20 C 0.182(2) 0.3693(15) -0.0556(9) 0.047(4) Uani 1 1 d . . .
H20A H 0.2521 0.4481 -0.0442 0.056 Uiso 1 1 calc R . .
C21 C 0.5569(18) 0.7849(11) 0.1895(8) 0.032(3) Uani 1 1 d . . .
C22 C 0.4906(16) 0.8775(11) 0.1535(8) 0.028(3) Uani 1 1 d . . .
H22A H 0.4053 0.8509 0.1103 0.034 Uiso 1 1 calc R . .
C23 C 0.5537(16) 1.0138(13) 0.1830(8) 0.030(3) Uani 1 1 d . . .
C24 C 0.6831(17) 1.0482(13) 0.2459(7) 0.032(3) Uani 1 1 d . . .
H24A H 0.7264 1.1384 0.2653 0.038 Uiso 1 1 calc R . .
C25 C 0.7497(17) 0.9532(14) 0.2806(7) 0.034(3) Uani 1 1 d . . .
C26 C 0.6841(17) 0.8214(13) 0.2537(8) 0.035(3) Uani 1 1 d . . .
H26A H 0.7246 0.7566 0.2783 0.042 Uiso 1 1 calc R . .
C27 C 0.4892(16) 0.6360(14) 0.1585(8) 0.035(3) Uani 1 1 d . . .
C28 C 0.4753(19) 1.1246(13) 0.1497(9) 0.038(4) Uani 1 1 d . . .
C29 C 0.9284(18) 0.9140(16) 0.3894(9) 0.042(4) Uani 1 1 d . . .
H29A H 1.0319 0.9515 0.4244 0.050 Uiso 1 1 calc R . .
H29B H 0.9436 0.8255 0.3585 0.050 Uiso 1 1 calc R . .
C30 C 0.7982(19) 0.8962(17) 0.4373(8) 0.044(4) Uani 1 1 d . . .
O3W O 0.7404(16) 0.0951(12) 0.0414(7) 0.067(4) Uani 1 1 d . . .

loop_
_atom_site_aniso_label
_atom_site_aniso_U_11
_atom_site_aniso_U_22
_atom_site_aniso_U_33
_atom_site_aniso_U_23
_atom_site_aniso_U_13
_atom_site_aniso_U_12
Cd1 0.0381(6) 0.0193(5) 0.0305(5) 0.0055(4) 0.0010(4) -0.0014(4)
Cd2 0.0382(9) 0.0522(10) 0.0345(9) 0.0023(7) 0.0061(7) -0.0031(8)
O1 0.064(8) 0.022(5) 0.053(7) 0.009(5) -0.008(6) -0.005(5)
O1W 0.065(7) 0.031(5) 0.047(6) 0.015(5) 0.016(6) 0.006(5)
O2 0.051(6) 0.021(5) 0.041(6) 0.005(4) -0.007(5) -0.005(4)
O2W 0.073(9) 0.054(8) 0.094(10) 0.012(7) 0.031(8) -0.008(7)
O3 0.053(7) 0.023(5) 0.044(6) 0.007(4) -0.012(5) 0.003(5)
O4 0.044(6) 0.021(5) 0.045(6) 0.010(4) 0.005(5) -0.006(4)
O5 0.046(6) 0.047(6) 0.035(6) 0.006(5) -0.002(5) -0.011(5)
O6 0.053(7) 0.063(8) 0.064(8) 0.017(6) 0.025(6) 0.014(6)
O7 0.080(10) 0.088(10) 0.133(14) 0.074(10) 0.051(10) 0.041(8)
N1 0.085(12) 0.070(11) 0.051(9) 0.011(8) 0.029(9) -0.010(9)
N2 0.037(7) 0.042(7) 0.030(7) 0.012(5) -0.001(5) 0.002(6)
N3 0.034(7) 0.065(9) 0.035(7) 0.006(7) 0.001(6) 0.003(7)
N4 0.043(7) 0.035(7) 0.038(7) 0.011(6) -0.001(6) -0.008(6)
C1 0.089(15) 0.049(11) 0.065(13) 0.004(9) 0.032(11) 0.001(10)
C2 0.063(12) 0.039(9) 0.050(10) 0.011(8) 0.004(9) -0.004(8)
C3 0.067(12) 0.037(9) 0.058(11) 0.021(8) 0.012(9) 0.011(8)
C4 0.094(17) 0.076(14) 0.070(14) 0.027(11) 0.042(13) 0.016(12)
C5 0.056(10) 0.028(8) 0.042(9) 0.000(7) 0.006(8) -0.016(7)
C6 0.060(11) 0.030(8) 0.038(9) 0.000(6) 0.000(8) 0.000(7)
C7 0.044(10) 0.065(11) 0.043(9) 0.015(8) -0.005(8) 0.001(8)
C8 0.042(10) 0.071(12) 0.059(11) 0.009(9) 0.019(9) 0.008(9)
C9 0.043(9) 0.049(10) 0.054(10) 0.006(8) 0.014(8) -0.001(8)
C10 0.056(11) 0.041(9) 0.045(9) 0.016(7) 0.000(8) 0.004(8)
C11 0.053(10) 0.054(10) 0.031(8) 0.008(7) -0.009(7) 0.007(8)
C12 0.044(9) 0.037(8) 0.040(9) -0.002(7) -0.001(7) 0.001(7)
C13 0.050(10) 0.044(9) 0.055(11) 0.005(8) 0.004(9) -0.008(8)
C14 0.053(10) 0.036(8) 0.035(8) 0.009(7) -0.006(7) -0.007(7)
C15 0.034(8) 0.055(10) 0.034(8) 0.012(7) 0.011(7) 0.007(7)
C16 0.036(8) 0.024(7) 0.033(8) 0.007(6) 0.009(6) 0.001(6)
C17 0.042(9) 0.029(7) 0.040(8) 0.012(6) -0.006(7) -0.015(6)
C18 0.051(10) 0.035(8) 0.055(10) 0.018(7) 0.000(8) -0.004(7)
C19 0.063(11) 0.042(9) 0.043(9) 0.014(7) 0.000(8) -0.003(8)
C20 0.055(10) 0.027(8) 0.056(10) 0.015(7) 0.004(8) -0.007(7)
C21 0.047(8) 0.009(6) 0.038(8) 0.000(5) 0.011(7) 0.002(6)
C22 0.031(7) 0.010(6) 0.040(8) 0.001(5) 0.006(6) 0.003(5)
C23 0.032(8) 0.028(7) 0.035(8) 0.012(6) 0.015(6) 0.009(6)
C24 0.039(8) 0.028(7) 0.026(7) 0.006(6) 0.004(6) -0.005(6)
C25 0.040(8) 0.034(8) 0.023(7) 0.004(6) 0.005(6) -0.005(6)
C26 0.041(8) 0.020(7) 0.041(8) 0.010(6) 0.001(7) 0.003(6)
C27 0.023(7) 0.032(8) 0.044(9) 0.005(7) 0.002(6) 0.001(6)
C28 0.056(10) 0.024(7) 0.046(9) 0.016(6) 0.028(8) 0.005(7)
C29 0.035(8) 0.046(9) 0.042(9) 0.008(7) 0.008(7) 0.008(7)
C30 0.041(9) 0.055(10) 0.030(8) 0.015(7) -0.013(7) 0.007(8)
O3W 0.084(9) 0.061(8) 0.062(8) 0.014(6) 0.025(7) 0.034(7)

loop_
_atom_type_symbol
_atom_type_description
_atom_type_scat_dispersion_real
_atom_type_scat_dispersion_imag
_atom_type_scat_source
C C 0.0033 0.0016 'International Tables Vol C Tables 4.2.6.8 and 6.1.1.4'
H H 0.0000 0.0000 'International Tables Vol C Tables 4.2.6.8 and 6.1.1.4'
Cd Cd -0.8075 1.2024 'International Tables Vol C Tables 4.2.6.8 and 6.1.1.4'
N N 0.0061 0.0033 'International Tables Vol C Tables 4.2.6.8 and 6.1.1.4'
O O 0.0106 0.0060 'International Tables Vol C Tables 4.2.6.8 and 6.1.1.4'

loop_
_geom_angle_atom_site_label_1
_geom_angle_atom_site_label_2
_geom_angle_atom_site_label_3
_geom_angle
_geom_angle_site_symmetry_1
_geom_angle_site_symmetry_3
_geom_angle_publ_flag
O4 Cd1 N4 133.3(4) 1_545 . ?
O4 Cd1 O1W 82.6(4) 1_545 . ?
N4 Cd1 O1W 92.0(4) . . ?
O4 Cd1 O1 85.1(3) 1_545 . ?
N4 Cd1 O1 141.6(4) . . ?
O1W Cd1 O1 91.8(4) . . ?
O4 Cd1 N2 88.2(4) 1_545 . ?
N4 Cd1 N2 94.0(4) . . ?
O1W Cd1 N2 170.8(4) . . ?
O1 Cd1 N2 87.9(4) . . ?
O4 Cd1 O2 137.0(3) 1_545 . ?
N4 Cd1 O2 88.0(4) . . ?
O1W Cd1 O2 85.2(3) . . ?
O1 Cd1 O2 54.3(3) . . ?
N2 Cd1 O2 102.0(4) . . ?
O4 Cd1 O3 52.3(3) 1_545 1_545 ?
N4 Cd1 O3 81.6(4) . 1_545 ?
O1W Cd1 O3 89.9(3) . 1_545 ?
O1 Cd1 O3 136.6(3) . 1_545 ?
N2 Cd1 O3 84.0(4) . 1_545 ?
O2 Cd1 O3 168.3(3) . 1_545 ?
O4 Cd1 C27 111.4(4) 1_545 . ?
N4 Cd1 C27 114.7(4) . . ?
O1W Cd1 C27 88.2(4) . . ?
O1 Cd1 C27 27.3(4) . . ?
N2 Cd1 C27 95.7(4) . . ?
O2 Cd1 C27 27.0(4) . . ?
O3 Cd1 C27 163.6(4) 1_545 . ?
O4 Cd1 C28 25.9(4) 1_545 1_545 ?
N4 Cd1 C28 107.7(4) . 1_545 ?
O1W Cd1 C28 85.3(4) . 1_545 ?
O1 Cd1 C28 110.7(4) . 1_545 ?
N2 Cd1 C28 86.2(4) . 1_545 ?
O2 Cd1 C28 161.9(4) . 1_545 ?
O3 Cd1 C28 26.4(4) 1_545 1_545 ?
C27 Cd1 C28 137.2(4) . 1_545 ?
O6 Cd2 O6 180.000(2) . 2_676 ?
O6 Cd2 O2W 92.3(5) . 2_676 ?
O6 Cd2 O2W 87.7(5) 2_676 2_676 ?
O6 Cd2 O2W 87.7(5) . . ?
O6 Cd2 O2W 92.3(5) 2_676 . ?
O2W Cd2 O2W 180.000(3) 2_676 . ?
O6 Cd2 N3 87.5(4) . 2_565 ?
O6 Cd2 N3 92.5(4) 2_676 2_565 ?
O2W Cd2 N3 88.1(5) 2_676 2_565 ?
O2W Cd2 N3 91.9(5) . 2_565 ?
O6 Cd2 N3 92.5(4) . 1_666 ?
O6 Cd2 N3 87.5(4) 2_676 1_666 ?
O2W Cd2 N3 91.9(5) 2_676 1_666 ?
O2W Cd2 N3 88.1(5) . 1_666 ?
N3 Cd2 N3 180.000(3) 2_565 1_666 ?
O6 Cd2 H4 67.5 . . ?
O6 Cd2 H4 112.5 2_676 . ?
O2W Cd2 H4 159.8 2_676 . ?
O2W Cd2 H4 20.2 . . ?
N3 Cd2 H4 89.4 2_565 . ?
N3 Cd2 H4 90.6 1_666 . ?
C27 O1 Cd1 94.5(8) . . ?
Cd1 O1W H1 122.0 . . ?
Cd1 O1W H1# 103.0 . . ?
H1 O1W H1# 124.9 . . ?
C27 O2 Cd1 89.3(8) . . ?
Cd2 O2W H3 133.8 . . ?
Cd2 O2W H4 80.9 . . ?
H3 O2W H4 105.3 . . ?
C28 O3 Cd1 80.9(7) . 1_565 ?
C28 O4 Cd1 101.9(9) . 1_565 ?
C25 O5 C29 116.6(11) . . ?
C30 O6 Cd2 126.9(12) . . ?
C1 N1 C4 114.0(17) . . ?
C10 N2 C8 116.2(14) . . ?
C10 N2 Cd1 127.9(10) . . ?
C8 N2 Cd1 115.8(10) . . ?
C13 N3 C11 116.0(13) . . ?
C13 N3 Cd2 121.9(11) . 1_444 ?
C11 N3 Cd2 121.9(11) . 1_444 ?
C18 N4 C20 117.5(13) . . ?
C18 N4 Cd1 123.2(10) . . ?
C20 N4 Cd1 118.8(9) . . ?
N1 C1 C2 127(2) . . ?
N1 C1 H1B 116.7 . . ?
C2 C1 H1B 116.7 . . ?
C1 C2 C5 117.8(17) . . ?
C1 C2 H2A 121.1 . . ?
C5 C2 H2A 121.1 . . ?
C4 C3 C5 120.7(18) . . ?
C4 C3 H3B 119.7 . . ?
C5 C3 H3B 119.7 . . ?
C3 C4 N1 124.6(19) . . ?
C3 C4 H4A 117.7 . . ?
N1 C4 H4A 117.7 . . ?
C3 C5 C2 116.3(16) . . ?
C3 C5 C6 122.8(16) . . ?
C2 C5 C6 121.0(15) . . ?
C9 C6 C7 117.8(16) . . ?
C9 C6 C5 121.0(15) . . ?
C7 C6 C5 121.1(15) . . ?
C8 C7 C6 119.7(16) . . ?
C8 C7 H7A 120.2 . . ?
C6 C7 H7A 120.2 . . ?
N2 C8 C7 123.6(16) . . ?
N2 C8 H8A 118.2 . . ?
C7 C8 H8A 118.2 . . ?
C6 C9 C10 118.1(16) . . ?
C6 C9 H9A 121.0 . . ?
C10 C9 H9A 121.0 . . ?
N2 C10 C9 124.5(15) . . ?
N2 C10 H10A 117.7 . . ?
C9 C10 H10A 117.7 . . ?
N3 C11 C12 124.1(15) . . ?
N3 C11 H11A 118.0 . . ?
C12 C11 H11A 118.0 . . ?
C11 C12 C15 119.5(15) . . ?
C11 C12 H12A 120.3 . . ?
C15 C12 H12A 120.3 . . ?
N3 C13 C14 125.6(15) . . ?
N3 C13 H13A 117.2 . . ?
C14 C13 H13A 117.2 . . ?
C13 C14 C15 118.7(15) . . ?
C13 C14 H14A 120.6 . . ?
C15 C14 H14A 120.6 . . ?
C14 C15 C12 116.1(13) . . ?
C14 C15 C16 121.9(13) . . ?
C12 C15 C16 122.0(13) . . ?
C17 C16 C19 116.3(13) . . ?
C17 C16 C15 122.7(12) . . ?
C19 C16 C15 121.0(13) . . ?
C16 C17 C18 120.7(13) . . ?
C16 C17 H17A 119.6 . . ?
C18 C17 H17A 119.6 . . ?
N4 C18 C17 122.7(14) . . ?
N4 C18 H18A 118.6 . . ?
C17 C18 H18A 118.6 . . ?
C20 C19 C16 121.3(15) . . ?
C20 C19 H19A 119.4 . . ?
C16 C19 H19A 119.4 . . ?
N4 C20 C19 121.4(14) . . ?
N4 C20 H20A 119.3 . . ?
C19 C20 H20A 119.3 . . ?
C22 C21 C26 122.0(11) . . ?
C22 C21 C27 119.3(12) . . ?
C26 C21 C27 118.6(12) . . ?
C21 C22 C23 118.6(12) . . ?
C21 C22 H22A 120.7 . . ?
C23 C22 H22A 120.7 . . ?
C22 C23 C24 118.7(12) . . ?
C22 C23 C28 121.2(12) . . ?
C24 C23 C28 120.0(12) . . ?
C25 C24 C23 121.8(12) . . ?
C25 C24 H24A 119.1 . . ?
C23 C24 H24A 119.1 . . ?
C24 C25 C26 119.4(13) . . ?
C24 C25 O5 115.8(12) . . ?
C26 C25 O5 124.7(13) . . ?
C25 C26 C21 119.4(12) . . ?
C25 C26 H26A 120.3 . . ?
C21 C26 H26A 120.3 . . ?
O2 C27 O1 121.8(12) . . ?
O2 C27 C21 120.0(13) . . ?
O1 C27 C21 118.2(12) . . ?
O2 C27 Cd1 63.7(7) . . ?
O1 C27 Cd1 58.1(7) . . ?
C21 C27 Cd1 176.2(10) . . ?
O4 C28 O3 124.9(13) . . ?
O4 C28 C23 116.2(14) . . ?
O3 C28 C23 118.8(12) . . ?
O4 C28 Cd1 52.3(7) . 1_565 ?
O3 C28 Cd1 72.7(7) . 1_565 ?
C23 C28 Cd1 168.5(11) . 1_565 ?
O5 C29 C30 113.0(12) . . ?
O5 C29 H29A 109.0 . . ?
C30 C29 H29A 109.0 . . ?
O5 C29 H29B 109.0 . . ?
C30 C29 H29B 109.0 . . ?
H29A C29 H29B 107.8 . . ?
O6 C30 O7 131.7(18) . . ?
O6 C30 C29 114.5(14) . . ?
O7 C30 C29 113.7(15) . . ?

loop_
_geom_bond_atom_site_label_1
_geom_bond_atom_site_label_2
_geom_bond_distance
_geom_bond_site_symmetry_2
_geom_bond_publ_flag
Cd1 O4 2.269(9) 1_545 ?
Cd1 N4 2.298(12) . ?
Cd1 O1W 2.338(10) . ?
Cd1 O1 2.352(10) . ?
Cd1 N2 2.376(12) . ?
Cd1 O2 2.474(9) . ?
Cd1 O3 2.714(9) 1_545 ?
Cd1 C27 2.760(14) . ?
Cd1 C28 2.807(13) 1_545 ?
Cd2 O6 2.207(11) . ?
Cd2 O6 2.207(11) 2_676 ?
Cd2 O2W 2.330(12) 2_676 ?
Cd2 O2W 2.330(12) . ?
Cd2 N3 2.389(12) 2_565 ?
Cd2 N3 2.389(12) 1_666 ?
Cd2 H4 2.3449 . ?
O1 C27 1.271(17) . ?
O1W H1 0.8153 . ?
O1W H1# 0.6488 . ?
O2 C27 1.253(16) . ?
O2W H3 0.8190 . ?
O2W H4 0.8203 . ?
O3 C28 1.264(18) . ?
O3 Cd1 2.714(9) 1_565 ?
O4 C28 1.252(16) . ?
O4 Cd1 2.269(9) 1_565 ?
O5 C25 1.375(16) . ?
O5 C29 1.421(17) . ?
O6 C30 1.203(18) . ?
O7 C30 1.215(19) . ?
N1 C1 1.32(2) . ?
N1 C4 1.36(3) . ?
N2 C10 1.332(19) . ?
N2 C8 1.33(2) . ?
N3 C13 1.30(2) . ?
N3 C11 1.32(2) . ?
N3 Cd2 2.389(12) 1_444 ?
N4 C18 1.321(18) . ?
N4 C20 1.355(18) . ?
C1 C2 1.37(2) . ?
C1 H1B 0.9300 . ?
C2 C5 1.41(2) . ?
C2 H2A 0.9300 . ?
C3 C4 1.34(2) . ?
C3 C5 1.39(2) . ?
C3 H3B 0.9300 . ?
C4 H4A 0.9300 . ?
C5 C6 1.48(2) . ?
C6 C9 1.38(2) . ?
C6 C7 1.39(2) . ?
C7 C8 1.37(2) . ?
C7 H7A 0.9300 . ?
C8 H8A 0.9300 . ?
C9 C10 1.39(2) . ?
C9 H9A 0.9300 . ?
C10 H10A 0.9300 . ?
C11 C12 1.37(2) . ?
C11 H11A 0.9300 . ?
C12 C15 1.40(2) . ?
C12 H12A 0.9300 . ?
C13 C14 1.37(2) . ?
C13 H13A 0.9300 . ?
C14 C15 1.38(2) . ?
C14 H14A 0.9300 . ?
C15 C16 1.490(19) . ?
C16 C17 1.359(18) . ?
C16 C19 1.38(2) . ?
C17 C18 1.40(2) . ?
C17 H17A 0.9300 . ?
C18 H18A 0.9300 . ?
C19 C20 1.38(2) . ?
C19 H19A 0.9300 . ?
C20 H20A 0.9300 . ?
C21 C22 1.361(18) . ?
C21 C26 1.383(19) . ?
C21 C27 1.525(17) . ?
C22 C23 1.400(17) . ?
C22 H22A 0.9300 . ?
C23 C24 1.379(18) . ?
C23 C28 1.529(18) . ?
C24 C25 1.369(19) . ?
C24 H24A 0.9300 . ?
C25 C26 1.362(18) . ?
C26 H26A 0.9300 . ?
C28 Cd1 2.807(14) 1_565 ?
C29 C30 1.56(2) . ?
C29 H29A 0.9700 . ?
C29 H29B 0.9700 . ?
